data_7205392
loop_
_publ_author_name
'Li, Bo'
'Zhang, Jingping'
'Zhang, Yan'
'Cui, Shuxin'
'Li, Wenliang'
'Wang, Yu'
'Zhang, Xiaoying'

_publ_section_title
;
 Two unique 8-quinolinato (q) based one dimensional complexes
 [FeIIMnII(q)4&#x00B7;(H2O)0.25]n and [MnII(q)2]n: synthesis,
 structures, and magnetism
;
_journal_issue 2
_journal_name_full CrystEngComm
_journal_page_first 418
_journal_paper_doi 10.1039/c0ce00488j
_journal_volume 13
_journal_year 2011
_chemical_formula_moiety '2(C36 H24 Fe1 Mn1 N4 O4), 2(H0.50 O0.25)'
_chemical_formula_sum 'C72 H49 Fe2 Mn2 N8 O8.5'
_chemical_formula_weight 1383.77
_chemical_name_systematic
;
?
;
_space_group_IT_number 2
_symmetry_cell_setting triclinic
_symmetry_space_group_name_Hall '-P 1'
_symmetry_space_group_name_H-M 'P -1'
_atom_sites_solution_hydrogens geom
_atom_sites_solution_primary direct
_atom_sites_solution_secondary difmap
_audit_creation_method SHELXL-97
_cell_angle_alpha 68.520(4)
_cell_angle_beta 69.688(4)
_cell_angle_gamma 71.439(4)
_cell_formula_units_Z 1
_cell_length_a 11.5834(5)
_cell_length_b 12.1886(6)
_cell_length_c 12.8749(6)
_cell_measurement_reflns_used 4760
_cell_measurement_temperature 298(2)
_cell_measurement_theta_max 29.1066
_cell_measurement_theta_min 4.4741
_cell_volume 1547.77(14)
_computing_cell_refinement CrysAlis
_computing_data_collection 'CrysAlis (Oxford Diffraction, 2006)'
_computing_data_reduction CrysAlis
_computing_structure_refinement 'SHELXL-97 (Sheldrick, 1997)'
_computing_structure_solution 'SHELXS-97 (Sheldrick, 1990)'
_diffrn_ambient_temperature 298(2)
_diffrn_detector_area_resol_mean 10.0
_diffrn_measured_fraction_theta_full 0.978
_diffrn_measured_fraction_theta_max 0.978
_diffrn_measurement_device_type 'Oxford Diffraction Gemini R Ultra'
_diffrn_measurement_method '\w scan'
_diffrn_radiation_monochromator graphite
_diffrn_radiation_source 'fine-focus sealed tube'
_diffrn_radiation_type MoK\a
_diffrn_radiation_wavelength 0.71073
_diffrn_reflns_av_R_equivalents 0.0493
_diffrn_reflns_av_sigmaI/netI 0.0735
_diffrn_reflns_limit_h_max 13
_diffrn_reflns_limit_h_min -13
_diffrn_reflns_limit_k_max 13
_diffrn_reflns_limit_k_min -14
_diffrn_reflns_limit_l_max 13
_diffrn_reflns_limit_l_min -15
_diffrn_reflns_number 11355
_diffrn_reflns_theta_full 25.03
_diffrn_reflns_theta_max 25.03
_diffrn_reflns_theta_min 4.47
_exptl_absorpt_coefficient_mu 0.925
_exptl_absorpt_correction_T_max 0.912
_exptl_absorpt_correction_T_min 0.895
_exptl_absorpt_correction_type multi-scan
_exptl_absorpt_process_details
;
CrysAlis (Oxford Diffraction, 2006)
;
_exptl_crystal_colour 'dark brown'
_exptl_crystal_density_diffrn 1.485
_exptl_crystal_density_method 'not measured'
_exptl_crystal_description needle
_exptl_crystal_F_000 707
_exptl_crystal_size_max 0.2
_exptl_crystal_size_mid 0.1
_exptl_crystal_size_min 0.1
_refine_diff_density_max 1.204
_refine_diff_density_min -0.379
_refine_diff_density_rms 0.073
_refine_ls_extinction_method none
_refine_ls_goodness_of_fit_ref 1.012
_refine_ls_hydrogen_treatment mixed
_refine_ls_matrix_type full
_refine_ls_number_parameters 430
_refine_ls_number_reflns 5356
_refine_ls_number_restraints 3
_refine_ls_restrained_S_all 1.012
_refine_ls_R_factor_all 0.1104
_refine_ls_R_factor_gt 0.0572
_refine_ls_shift/su_max 0.000
_refine_ls_shift/su_mean 0.000
_refine_ls_structure_factor_coef Fsqd
_refine_ls_weighting_details 'calc w=1/[\s^2^(Fo^2^)+(0.0779P)^2^+0.0000P] where P=(Fo^2^+2Fc^2^)/3'
_refine_ls_weighting_scheme calc
_refine_ls_wR_factor_gt 0.1287
_refine_ls_wR_factor_ref 0.1484
_reflns_number_gt 3169
_reflns_number_total 5356
_reflns_threshold_expression >2sigma(I)
_cod_data_source_file C0CE00488J.TXT
_cod_data_source_block CCDC_728429
_cod_depositor_comments
;
The following automatic conversions were performed:
'_symmetry_cell_setting' value 'Triclinic' changed to 'triclinic'
according to '/home/saulius/struct/CIF-dictionaries/cif_core.dic'
dictionary named 'cif_core.dic' version 2.4.1 from 2010-06-29.

Automatic conversion script
Id: cif_fix_enum 1555 2011-01-17 13:19:09Z saulius 
;
_cod_original_cell_volume 1547.77(12)
_cod_original_formula_sum 'C72 H49 Fe2 Mn2 N8 O8.50'
_cod_database_code 7205392

loop_
_symmetry_equiv_pos_as_xyz
'x, y, z'
'-x, -y, -z'

loop_
_atom_site_label
_atom_site_type_symbol
_atom_site_fract_x
_atom_site_fract_y
_atom_site_fract_z
_atom_site_U_iso_or_equiv
_atom_site_adp_type
_atom_site_occupancy
_atom_site_symmetry_multiplicity
_atom_site_calc_flag
_atom_site_refinement_flags
_atom_site_disorder_assembly
_atom_site_disorder_group
Mn1 Mn 0.50058(6) 0.35501(5) 0.59359(6) 0.0407(2) Uani 1 1 d . . .
Fe1 Fe 0.56004(7) 0.07199(5) 0.55578(6) 0.0448(2) Uani 1 1 d . . .
N1 N 0.5976(4) -0.0511(3) 0.7254(3) 0.0470(10) Uani 1 1 d . . .
N2 N 0.7627(4) 0.0129(3) 0.4676(3) 0.0465(10) Uani 1 1 d . . .
N3 N 0.3213(4) 0.3724(3) 0.7447(3) 0.0497(10) Uani 1 1 d . . .
N4 N 0.6076(4) 0.3296(3) 0.7265(3) 0.0489(10) Uani 1 1 d . . .
O1 O 0.5058(3) -0.0969(2) 0.5881(3) 0.0471(8) Uani 1 1 d . . .
O2 O 0.6450(3) 0.2261(2) 0.5108(3) 0.0424(8) Uani 1 1 d . . .
O3 O 0.4209(3) 0.1944(2) 0.6457(3) 0.0462(8) Uani 1 1 d . . .
O4 O 0.5871(3) 0.5107(2) 0.5345(3) 0.0476(8) Uani 1 1 d . . .
C1 C 0.6421(5) -0.0281(4) 0.7938(5) 0.0581(14) Uani 1 1 d . . .
H1 H 0.6630 0.0465 0.7703 0.070 Uiso 1 1 calc R . .
C2 C 0.6602(6) -0.1082(6) 0.9000(5) 0.0741(17) Uani 1 1 d . . .
H2 H 0.6899 -0.0860 0.9462 0.089 Uiso 1 1 calc R . .
C3 C 0.6340(6) -0.2178(5) 0.9341(5) 0.0756(17) Uani 1 1 d . . .
H3 H 0.6467 -0.2726 1.0039 0.091 Uiso 1 1 calc R . .
C4 C 0.5875(5) -0.2499(4) 0.8648(4) 0.0606(14) Uani 1 1 d . . .
C5 C 0.5568(7) -0.3625(5) 0.8917(5) 0.086(2) Uani 1 1 d . . .
H5 H 0.5692 -0.4229 0.9590 0.103 Uiso 1 1 calc R . .
C6 C 0.5098(6) -0.3817(5) 0.8194(5) 0.0767(18) Uani 1 1 d . . .
H6 H 0.4907 -0.4564 0.8384 0.092 Uiso 1 1 calc R . .
C7 C 0.4881(5) -0.2940(4) 0.7163(4) 0.0606(15) Uani 1 1 d . . .
H7 H 0.4534 -0.3106 0.6700 0.073 Uiso 1 1 calc R . .
C8 C 0.5186(4) -0.1837(4) 0.6844(4) 0.0409(11) Uani 1 1 d . . .
C9 C 0.5684(4) -0.1612(4) 0.7597(4) 0.0467(12) Uani 1 1 d . . .
C10 C 0.8205(5) -0.0919(4) 0.4472(5) 0.0611(15) Uani 1 1 d . . .
H10 H 0.7752 -0.1522 0.4757 0.073 Uiso 1 1 calc R . .
C11 C 0.9456(6) -0.1170(5) 0.3854(6) 0.0795(18) Uani 1 1 d . . .
H11 H 0.9825 -0.1932 0.3746 0.095 Uiso 1 1 calc R . .
C12 C 1.0140(6) -0.0314(5) 0.3409(6) 0.0818(19) Uani 1 1 d . . .
H12 H 1.0977 -0.0481 0.2989 0.098 Uiso 1 1 calc R . .
C13 C 0.9576(5) 0.0844(5) 0.3586(5) 0.0599(14) Uani 1 1 d . . .
C14 C 1.0198(6) 0.1800(6) 0.3166(6) 0.0793(18) Uani 1 1 d . . .
H14 H 1.1037 0.1704 0.2738 0.095 Uiso 1 1 calc R . .
C15 C 0.9561(6) 0.2861(5) 0.3395(6) 0.0774(18) Uani 1 1 d . . .
H15 H 0.9971 0.3497 0.3096 0.093 Uiso 1 1 calc R . .
C16 C 0.8314(5) 0.3044(4) 0.4059(5) 0.0559(14) Uani 1 1 d . . .
H16 H 0.7931 0.3783 0.4215 0.067 Uiso 1 1 calc R . .
C17 C 0.7637(5) 0.2152(4) 0.4489(4) 0.0441(11) Uani 1 1 d . . .
C18 C 0.8291(4) 0.1018(4) 0.4246(4) 0.0444(11) Uani 1 1 d . . .
C19 C 0.2724(6) 0.4597(5) 0.7942(5) 0.0730(17) Uani 1 1 d . . .
H19 H 0.3096 0.5259 0.7649 0.088 Uiso 1 1 calc R . .
C20 C 0.1669(8) 0.4571(7) 0.8891(7) 0.111(3) Uani 1 1 d . . .
H20 H 0.1339 0.5221 0.9200 0.134 Uiso 1 1 calc R . .
C21 C 0.1126(7) 0.3615(7) 0.9362(7) 0.113(3) Uani 1 1 d . . .
H21 H 0.0444 0.3587 1.0014 0.135 Uiso 1 1 calc R . .
C22 C 0.1591(5) 0.2663(5) 0.8867(5) 0.0685(16) Uani 1 1 d . . .
C23 C 0.1113(6) 0.1599(7) 0.9297(6) 0.085(2) Uani 1 1 d . . .
H23 H 0.0416 0.1515 0.9933 0.102 Uiso 1 1 calc R . .
C24 C 0.1664(6) 0.0721(6) 0.8787(6) 0.0780(18) Uani 1 1 d . . .
H24 H 0.1341 0.0029 0.9085 0.094 Uiso 1 1 calc R . .
C25 C 0.2711(5) 0.0794(4) 0.7823(5) 0.0606(14) Uani 1 1 d . . .
H25 H 0.3059 0.0159 0.7493 0.073 Uiso 1 1 calc R . .
C26 C 0.3233(5) 0.1802(4) 0.7358(4) 0.0463(12) Uani 1 1 d . . .
C27 C 0.2662(5) 0.2746(4) 0.7910(4) 0.0497(12) Uani 1 1 d . . .
C28 C 0.6106(6) 0.2457(5) 0.8253(5) 0.0674(15) Uani 1 1 d . . .
H28 H 0.5524 0.1967 0.8563 0.081 Uiso 1 1 calc R . .
C29 C 0.6976(7) 0.2272(6) 0.8856(6) 0.089(2) Uani 1 1 d . . .
H29 H 0.6955 0.1685 0.9566 0.106 Uiso 1 1 calc R . .
C30 C 0.7842(7) 0.2945(6) 0.8406(6) 0.093(2) Uani 1 1 d . . .
H30 H 0.8451 0.2787 0.8790 0.112 Uiso 1 1 calc R . .
C31 C 0.7857(6) 0.3881(5) 0.7369(6) 0.0709(17) Uani 1 1 d . . .
C32 C 0.8700(7) 0.4651(6) 0.6858(7) 0.101(3) Uani 1 1 d . . .
H32 H 0.9348 0.4535 0.7182 0.121 Uiso 1 1 calc R . .
C33 C 0.8567(7) 0.5574(6) 0.5880(7) 0.104(3) Uani 1 1 d . . .
H33 H 0.9105 0.6107 0.5563 0.125 Uiso 1 1 calc R . .
C34 C 0.7627(6) 0.5736(5) 0.5337(5) 0.0693(16) Uani 1 1 d . . .
H34 H 0.7575 0.6362 0.4660 0.083 Uiso 1 1 calc R . .
C35 C 0.6796(5) 0.4995(4) 0.5783(5) 0.0502(13) Uani 1 1 d . . .
C36 C 0.6918(5) 0.4036(4) 0.6815(5) 0.0531(13) Uani 1 1 d . . .
O1W O 0.8133(13) 0.2446(12) 0.1321(12) 0.061(4) Uani 0.25 1 d PD . .
H1A H 0.735(5) 0.265(16) 0.16(2) 0.091 Uiso 0.25 1 d PD . .
H1B H 0.829(16) 0.176(10) 0.12(2) 0.091 Uiso 0.25 1 d PD . .

loop_
_atom_site_aniso_label
_atom_site_aniso_U_11
_atom_site_aniso_U_22
_atom_site_aniso_U_33
_atom_site_aniso_U_23
_atom_site_aniso_U_13
_atom_site_aniso_U_12
Mn1 0.0467(5) 0.0301(4) 0.0445(5) -0.0075(3) -0.0146(3) -0.0081(3)
Fe1 0.0573(5) 0.0334(4) 0.0458(4) -0.0080(3) -0.0183(4) -0.0114(3)
N1 0.057(3) 0.042(2) 0.050(2) -0.0125(18) -0.021(2) -0.0133(18)
N2 0.060(3) 0.031(2) 0.052(2) -0.0140(17) -0.018(2) -0.0080(18)
N3 0.051(3) 0.041(2) 0.051(3) -0.0125(19) -0.016(2) 0.0001(18)
N4 0.058(3) 0.041(2) 0.050(3) -0.0157(19) -0.021(2) -0.0031(19)
O1 0.076(2) 0.0304(15) 0.0403(19) 0.0023(13) -0.0276(17) -0.0196(15)
O2 0.049(2) 0.0317(15) 0.0472(19) -0.0143(13) -0.0090(16) -0.0097(13)
O3 0.052(2) 0.0313(15) 0.051(2) -0.0102(14) -0.0062(17) -0.0122(14)
O4 0.058(2) 0.0331(15) 0.065(2) -0.0084(14) -0.0379(18) -0.0100(14)
C1 0.065(4) 0.055(3) 0.061(4) -0.010(3) -0.023(3) -0.022(3)
C2 0.077(4) 0.104(5) 0.057(4) -0.021(3) -0.030(3) -0.028(4)
C3 0.098(5) 0.082(4) 0.052(4) -0.001(3) -0.036(3) -0.029(4)
C4 0.084(4) 0.057(3) 0.042(3) -0.006(2) -0.024(3) -0.016(3)
C5 0.144(6) 0.051(3) 0.055(4) 0.020(3) -0.043(4) -0.034(4)
C6 0.127(6) 0.049(3) 0.054(4) 0.008(3) -0.031(4) -0.037(3)
C7 0.097(4) 0.039(3) 0.051(3) -0.003(2) -0.025(3) -0.027(3)
C8 0.055(3) 0.034(2) 0.033(3) -0.0069(19) -0.012(2) -0.011(2)
C9 0.052(3) 0.039(3) 0.043(3) -0.006(2) -0.017(2) -0.005(2)
C10 0.064(4) 0.044(3) 0.076(4) -0.026(3) -0.013(3) -0.009(3)
C11 0.075(5) 0.055(3) 0.107(5) -0.042(3) -0.019(4) 0.003(3)
C12 0.054(4) 0.078(4) 0.102(5) -0.044(4) -0.005(3) 0.006(3)
C13 0.050(3) 0.058(3) 0.069(4) -0.024(3) -0.014(3) -0.003(3)
C14 0.050(4) 0.088(4) 0.098(5) -0.037(4) 0.002(3) -0.024(3)
C15 0.060(4) 0.074(4) 0.102(5) -0.027(4) -0.010(4) -0.031(3)
C16 0.049(3) 0.048(3) 0.072(4) -0.024(3) -0.008(3) -0.014(2)
C17 0.048(3) 0.043(3) 0.045(3) -0.011(2) -0.014(2) -0.015(2)
C18 0.051(3) 0.040(3) 0.045(3) -0.012(2) -0.021(2) -0.005(2)
C19 0.080(4) 0.059(3) 0.073(4) -0.029(3) -0.014(4) 0.001(3)
C20 0.106(6) 0.084(5) 0.104(6) -0.052(4) 0.012(5) 0.018(4)
C21 0.073(5) 0.113(6) 0.096(6) -0.035(5) 0.024(4) 0.007(4)
C22 0.040(3) 0.083(4) 0.057(4) -0.013(3) -0.005(3) 0.003(3)
C23 0.042(4) 0.118(6) 0.068(4) -0.004(4) 0.000(3) -0.024(4)
C24 0.060(4) 0.083(4) 0.078(5) 0.004(4) -0.015(4) -0.035(3)
C25 0.063(4) 0.052(3) 0.063(4) -0.007(3) -0.016(3) -0.019(3)
C26 0.043(3) 0.037(3) 0.051(3) -0.003(2) -0.018(3) -0.005(2)
C27 0.042(3) 0.055(3) 0.046(3) -0.008(2) -0.020(2) -0.001(2)
C28 0.083(4) 0.058(3) 0.056(4) -0.007(3) -0.027(3) -0.012(3)
C29 0.111(6) 0.079(4) 0.076(5) 0.000(3) -0.056(4) -0.013(4)
C30 0.107(6) 0.086(4) 0.106(6) -0.007(4) -0.083(5) -0.009(4)
C31 0.082(4) 0.065(3) 0.087(5) -0.015(3) -0.061(4) -0.009(3)
C32 0.109(6) 0.078(4) 0.144(7) -0.001(4) -0.094(5) -0.024(4)
C33 0.112(6) 0.084(5) 0.149(7) -0.009(5) -0.077(6) -0.048(4)
C34 0.078(4) 0.053(3) 0.085(4) 0.000(3) -0.045(4) -0.022(3)
C35 0.055(3) 0.039(3) 0.067(4) -0.016(2) -0.029(3) -0.008(2)
C36 0.056(3) 0.046(3) 0.063(3) -0.021(2) -0.028(3) 0.000(2)
O1W 0.059(9) 0.070(9) 0.044(8) -0.029(7) -0.007(7) 0.005(7)

loop_
_atom_type_symbol
_atom_type_description
_atom_type_scat_dispersion_real
_atom_type_scat_dispersion_imag
_atom_type_scat_source
C C 0.0033 0.0016 'International Tables Vol C Tables 4.2.6.8 and 6.1.1.4'
H H 0.0000 0.0000 'International Tables Vol C Tables 4.2.6.8 and 6.1.1.4'
N N 0.0061 0.0033 'International Tables Vol C Tables 4.2.6.8 and 6.1.1.4'
O O 0.0106 0.0060 'International Tables Vol C Tables 4.2.6.8 and 6.1.1.4'
Mn Mn 0.3368 0.7283 'International Tables Vol C Tables 4.2.6.8 and 6.1.1.4'
Fe Fe 0.3463 0.8444 'International Tables Vol C Tables 4.2.6.8 and 6.1.1.4'

loop_
_geom_angle_atom_site_label_1
_geom_angle_atom_site_label_2
_geom_angle_atom_site_label_3
_geom_angle
_geom_angle_site_symmetry_1
_geom_angle_site_symmetry_3
_geom_angle_publ_flag
O4 Mn1 O2 107.65(12) 2_666 . ?
O4 Mn1 O4 73.34(12) 2_666 . ?
O2 Mn1 O4 103.36(11) . . ?
O4 Mn1 O3 106.53(11) 2_666 . ?
O2 Mn1 O3 73.75(11) . . ?
O4 Mn1 O3 176.98(12) . . ?
O4 Mn1 N3 94.20(13) 2_666 . ?
O2 Mn1 N3 143.31(12) . . ?
O4 Mn1 N3 111.11(13) . . ?
O3 Mn1 N3 71.91(12) . . ?
O4 Mn1 N4 142.64(12) 2_666 . ?
O2 Mn1 N4 94.25(12) . . ?
O4 Mn1 N4 72.33(12) . . ?
O3 Mn1 N4 108.53(13) . . ?
N3 Mn1 N4 84.76(14) . . ?
O1 Fe1 O3 104.38(13) 2_656 . ?
O1 Fe1 O1 74.36(12) 2_656 . ?
O3 Fe1 O1 114.45(12) . . ?
O1 Fe1 O2 106.02(11) 2_656 . ?
O3 Fe1 O2 74.62(11) . . ?
O1 Fe1 O2 170.72(12) . . ?
O1 Fe1 N2 94.24(14) 2_656 . ?
O3 Fe1 N2 147.34(12) . . ?
O1 Fe1 N2 96.17(12) . . ?
O2 Fe1 N2 74.55(11) . . ?
O1 Fe1 N1 147.27(12) 2_656 . ?
O3 Fe1 N1 89.12(13) . . ?
O1 Fe1 N1 72.90(12) . . ?
O2 Fe1 N1 106.29(12) . . ?
N2 Fe1 N1 89.34(14) . . ?
C1 N1 C9 117.5(4) . . ?
C1 N1 Fe1 127.4(3) . . ?
C9 N1 Fe1 115.1(3) . . ?
C10 N2 C18 118.3(4) . . ?
C10 N2 Fe1 127.9(3) . . ?
C18 N2 Fe1 113.7(3) . . ?
C19 N3 C27 117.6(5) . . ?
C19 N3 Mn1 127.9(4) . . ?
C27 N3 Mn1 114.4(3) . . ?
C28 N4 C36 118.9(5) . . ?
C28 N4 Mn1 128.9(4) . . ?
C36 N4 Mn1 111.3(3) . . ?
C8 O1 Fe1 136.1(3) . 2_656 ?
C8 O1 Fe1 118.2(3) . . ?
Fe1 O1 Fe1 105.64(11) 2_656 . ?
C17 O2 Mn1 138.2(2) . . ?
C17 O2 Fe1 116.1(2) . . ?
Mn1 O2 Fe1 105.57(13) . . ?
C26 O3 Fe1 132.9(2) . . ?
C26 O3 Mn1 119.0(3) . . ?
Fe1 O3 Mn1 105.89(13) . . ?
C35 O4 Mn1 135.9(3) . 2_666 ?
C35 O4 Mn1 117.3(3) . . ?
Mn1 O4 Mn1 106.66(12) 2_666 . ?
N1 C1 C2 124.3(5) . . ?
C3 C2 C1 118.8(5) . . ?
C2 C3 C4 120.2(5) . . ?
C3 C4 C5 125.2(5) . . ?
C3 C4 C9 117.1(5) . . ?
C5 C4 C9 117.8(5) . . ?
C6 C5 C4 119.7(5) . . ?
C5 C6 C7 123.1(5) . . ?
C8 C7 C6 119.8(5) . . ?
O1 C8 C7 124.7(4) . . ?
O1 C8 C9 117.2(4) . . ?
C7 C8 C9 118.1(4) . . ?
N1 C9 C8 116.5(4) . . ?
N1 C9 C4 122.0(4) . . ?
C8 C9 C4 121.5(4) . . ?
N2 C10 C11 123.3(5) . . ?
C12 C11 C10 120.2(5) . . ?
C11 C12 C13 119.6(6) . . ?
C14 C13 C12 124.5(5) . . ?
C14 C13 C18 119.1(5) . . ?
C12 C13 C18 116.4(5) . . ?
C15 C14 C13 119.0(5) . . ?
C14 C15 C16 122.9(5) . . ?
C17 C16 C15 121.4(5) . . ?
O2 C17 C16 125.0(4) . . ?
O2 C17 C18 118.2(4) . . ?
C16 C17 C18 116.8(4) . . ?
N2 C18 C13 122.2(4) . . ?
N2 C18 C17 117.0(4) . . ?
C13 C18 C17 120.8(4) . . ?
N3 C19 C20 122.6(6) . . ?
C21 C20 C19 120.6(6) . . ?
C20 C21 C22 119.6(6) . . ?
C21 C22 C27 116.8(6) . . ?
C21 C22 C23 124.8(6) . . ?
C27 C22 C23 118.3(5) . . ?
C24 C23 C22 119.8(6) . . ?
C23 C24 C25 123.0(5) . . ?
C26 C25 C24 120.5(5) . . ?
O3 C26 C25 124.4(4) . . ?
O3 C26 C27 118.4(4) . . ?
C25 C26 C27 117.2(5) . . ?
N3 C27 C22 122.8(5) . . ?
N3 C27 C26 116.0(4) . . ?
C22 C27 C26 121.2(5) . . ?
N4 C28 C29 122.5(6) . . ?
C30 C29 C28 119.5(6) . . ?
C29 C30 C31 121.7(6) . . ?
C32 C31 C30 125.5(6) . . ?
C32 C31 C36 118.9(5) . . ?
C30 C31 C36 115.6(5) . . ?
C33 C32 C31 119.6(6) . . ?
C32 C33 C34 121.4(6) . . ?
C35 C34 C33 121.5(5) . . ?
O4 C35 C34 125.2(5) . . ?
O4 C35 C36 117.3(4) . . ?
C34 C35 C36 117.5(5) . . ?
N4 C36 C31 121.7(5) . . ?
N4 C36 C35 117.3(4) . . ?
C31 C36 C35 120.9(5) . . ?

loop_
_geom_bond_atom_site_label_1
_geom_bond_atom_site_label_2
_geom_bond_distance
_geom_bond_site_symmetry_2
_geom_bond_publ_flag
Mn1 O4 2.135(3) 2_666 ?
Mn1 O2 2.172(3) . ?
Mn1 O4 2.193(3) . ?
Mn1 O3 2.212(3) . ?
Mn1 N3 2.315(4) . ?
Mn1 N4 2.324(4) . ?
Fe1 O1 2.128(3) 2_656 ?
Fe1 O3 2.145(3) . ?
Fe1 O1 2.195(3) . ?
Fe1 O2 2.195(3) . ?
Fe1 N2 2.234(4) . ?
Fe1 N1 2.248(4) . ?
N1 C1 1.306(6) . ?
N1 C9 1.364(5) . ?
N2 C10 1.314(6) . ?
N2 C18 1.366(5) . ?
N3 C19 1.312(6) . ?
N3 C27 1.371(6) . ?
N4 C28 1.312(6) . ?
N4 C36 1.373(6) . ?
O1 C8 1.321(5) . ?
O1 Fe1 2.128(3) 2_656 ?
O2 C17 1.320(5) . ?
O3 C26 1.312(5) . ?
O4 C35 1.324(5) . ?
O4 Mn1 2.135(3) 2_666 ?
C1 C2 1.400(7) . ?
C2 C3 1.344(7) . ?
C3 C4 1.399(8) . ?
C4 C5 1.417(7) . ?
C4 C9 1.426(6) . ?
C5 C6 1.346(8) . ?
C6 C7 1.410(7) . ?
C7 C8 1.378(6) . ?
C8 C9 1.425(6) . ?
C10 C11 1.386(8) . ?
C11 C12 1.349(8) . ?
C12 C13 1.419(7) . ?
C13 C14 1.406(7) . ?
C13 C18 1.427(7) . ?
C14 C15 1.350(8) . ?
C15 C16 1.394(7) . ?
C16 C17 1.380(6) . ?
C17 C18 1.437(6) . ?
C19 C20 1.395(9) . ?
C20 C21 1.344(10) . ?
C21 C22 1.396(9) . ?
C22 C27 1.413(7) . ?
C22 C23 1.419(8) . ?
C23 C24 1.330(9) . ?
C24 C25 1.401(8) . ?
C25 C26 1.385(6) . ?
C26 C27 1.433(7) . ?
C28 C29 1.393(8) . ?
C29 C30 1.336(8) . ?
C30 C31 1.402(8) . ?
C31 C32 1.397(8) . ?
C31 C36 1.427(7) . ?
C32 C33 1.364(9) . ?
C33 C34 1.415(8) . ?
C34 C35 1.364(7) . ?
C35 C36 1.429(7) . ?
